data_7124008
loop_
_publ_author_name
'M\/oller, Mads Sondrup'
'Haag, Alexander'
'McKee, Vickie'
'McKenzie, Christine J.'

_publ_section_title
;
 NO sorption, in-crystal nitrite and nitrate production with arylamine
 oxidation in gas--solid single crystal to single crystal reactions
;
_journal_name_full 'Chemical Communications'
_journal_paper_doi 10.1039/C9CC05315H
_journal_year 2019
_chemical_formula_moiety 'C80 H82 Co4 N15 O11, 5(F6 P), 3(C2 H3 N), 0.4(C4 H10 O), F'
_chemical_formula_sum 'C87.6 H95 Co4 F31 N18 O11.4 P5'
_chemical_formula_weight 2561.98
_space_group_crystal_system triclinic
_space_group_IT_number 2
_space_group_name_Hall '-P 1'
_space_group_name_H-M_alt 'P -1'
_symmetry_space_group_name_Hall '-P 1'
_symmetry_space_group_name_H-M 'P -1'
_atom_sites_solution_hydrogens geom
_atom_sites_solution_primary dual
_atom_sites_solution_secondary difmap
_audit_creation_date 2019-06-18
_audit_creation_method
;
Olex2 1.2
(compiled 2018.05.29 svn.r3508 for OlexSys, GUI svn.r5506)
;
_audit_update_record
;
2019-06-18 deposited with the CCDC.    2019-08-15 downloaded from the CCDC.
;
_cell_angle_alpha 82.568(3)
_cell_angle_beta 82.672(3)
_cell_angle_gamma 76.060(4)
_cell_formula_units_Z 1
_cell_length_a 12.5820(5)
_cell_length_b 15.0550(7)
_cell_length_c 16.6109(6)
_cell_measurement_reflns_used 13928
_cell_measurement_temperature 100.00(10)
_cell_measurement_theta_max 70.2800
_cell_measurement_theta_min 5.2630
_cell_volume 3012.9(2)
_computing_cell_refinement 'CrysAlisPro 1.171.39.27b (Rigaku OD, 2015)'
_computing_data_collection 'CrysAlisPro 1.171.39.27b (Rigaku OD, 2015)'
_computing_data_reduction 'CrysAlisPro 1.171.39.27b (Rigaku OD, 2015)'
_computing_molecular_graphics 'Mercury (Macrae at al., 2008)'
_computing_publication_material 'Olex2 (Dolomanov et al. 2009), PublCIF (Westrip, 2010)'
_computing_structure_refinement 'SHELXL-2018/3 (Sheldrick, 2015a)'
_computing_structure_solution 'SHELXT (Sheldrick 2015)'
_diffrn_ambient_environment N~2~
_diffrn_ambient_temperature 100.00(10)
_diffrn_detector 'CCD plate'
_diffrn_detector_area_resol_mean 5.2923
_diffrn_detector_type AtlasS2
_diffrn_measured_fraction_theta_full 0.982
_diffrn_measured_fraction_theta_max 0.982
_diffrn_measurement_details
;
List of Runs (angles in degrees, time in seconds):

  # Type    Start    End  Width  t~exp~   \w     \q     \k     \f   Frames
#--------------------------------------------------------------------------
  1  \w    -54.00  24.00   1.00    4.42    --    0.00 -77.00 -60.00   78
  2  \w    -20.00  18.00   1.00    4.42    --    0.00 -57.00   0.00   38
  3  \w    -40.00   7.00   1.00    4.42    --    0.00 -19.00  30.00   47
  4  \w     -6.00  65.00   1.00    4.42    --    0.00  38.00   0.00   71
  5  \w     41.00  66.00   1.00    4.42    --    0.00  57.00  90.00   25
  6  \w    -17.00  32.00   1.00    4.42    --    0.00  57.00  90.00   49
  7  \w    -61.00   9.00   1.00    4.42    --    0.00 -38.00 -30.00   70
  8  \w    -67.00  16.00   1.00    4.42    --    0.00 -57.00-150.00   83
  9  \w    -45.00 -18.00   1.00   17.71    --  -80.25  38.00 -90.00   27
 10  \w    -89.00 -61.00   1.00   17.71    --  -80.25 -62.00  12.37   28
 11  \w    -82.00 -55.00   1.00   17.71    --  -80.25 -79.00  14.95   27
 12  \w    -84.00 -57.00   1.00   17.71    --  -80.25 -72.00 -16.40   27
 13  \w    -84.00 -56.00   1.00   17.71    --  -80.25 -77.00 -60.00   28
 14  \w    -83.00 -56.00   1.00   17.71    --  -80.25 -75.00 -82.20   27
 15  \w    -85.00 -58.00   1.00   17.71    --  -80.25 -71.00 -49.18   27
 16  \w    -83.00 -56.00   1.00   17.71    --  -80.25 -76.00-111.46   27
 17  \w    -81.00 -54.00   1.00   17.71    --  -80.25 -82.00-159.93   27
 18  \w    -82.00 -55.00   1.00   17.71    --  -80.25 -78.00-179.77   27
 19  \w    -84.00 -56.00   1.00   17.71    --  -80.25 -76.00-155.42   28
 20  \w    -81.00 -54.00   1.00   17.71    --  -80.25 -82.00 -91.72   27
 21  \w    -82.00 -54.00   1.00   17.71    --  -80.25 -83.00-126.73   28
 22  \w    -81.00 -56.00   1.00   17.71    --  -80.25 -77.00-120.00   25
 23  \w    -87.00 -60.00   1.00   17.71    --  -80.25 -67.00 -67.23   27
 24  \w    -89.00 -62.00   1.00   17.71    --  -80.25 -57.00-120.00   27
 25  \w    -90.00 -62.00   1.00   17.71    --  -80.25 -57.00-170.39   28
 26  \w    -92.00 -65.00   1.00   17.71    --  -80.25 -50.00-169.25   27
 27  \w    -87.00 -60.00   1.00   17.71    --  -80.25 -66.00 -88.67   27
 28  \w    -88.00 -61.00   1.00   17.71    --  -80.25 -65.00 -39.89   27
 29  \w    -83.00 -58.00   1.00   17.71    --  -80.25 -70.00  -7.54   25
 30  \w    -87.00 -60.00   1.00   17.71    --  -80.25 -63.00  46.84   27
 31  \w    -84.00 -57.00   1.00   17.71    --  -80.25 -73.00 102.54   27
 32  \w    -84.00 -56.00   1.00   17.71    --  -80.25 -77.00 150.00   28
 33  \w    -83.00 -56.00   1.00   17.71    --  -80.25 -76.00 153.27   27
 34  \w    -82.00 -55.00   1.00   17.71    --  -80.25 -79.00 103.11   27
 35  \w    -85.00 -58.00   1.00   17.71    --  -80.25 -69.00  68.52   27
 36  \w    -83.00 -55.00   1.00   17.71    --  -80.25 -78.00  35.84   28
 37  \w    -80.00 -55.00   1.00   17.71    --  -80.25 -79.00  28.08   25
 38  \w    -80.00 -55.00   1.00   17.71    --  -80.25 -78.00  53.33   25
 39  \w    -81.00 -56.00   1.00   17.71    --  -80.25 -76.00  64.03   25
 40  \w    -94.00 -66.00   1.00   17.71    --  -80.25 -47.00 149.77   28
 41  \w    -96.00 -68.00   1.00   17.71    --  -80.25 -47.00  96.42   28
 42  \w    -82.00 -55.00   1.00   17.71    --  -80.25 -78.00 134.93   27
 43  \w    -88.00 -61.00   1.00   17.71    --  -80.25 -63.00  73.61   27
 44  \w    -90.00 -63.00   1.00   17.71    --  -80.25 -54.00 117.74   27
 45  \w    -87.00 -60.00   1.00   17.71    --  -80.25 -64.00 149.38   27
 46  \w    -89.00 -62.00   1.00   17.71    --  -80.25 -57.00  90.00   27
 47  \w    -94.00 -66.00   1.00   17.71    --  -80.25 -45.00  -4.09   28
 48  \w    -81.00 -56.00   1.00   17.71    --  -80.25 -77.00 -30.00   25
 49  \w   -142.00-115.00   1.00   17.71    --  -80.25 -76.00  64.03   27
 50  \w    -96.00 -39.00   1.00   17.71    --  -80.25 125.00   0.00   57
 51  \w     38.00  95.00   1.00   17.71    --  101.75 -99.00 -30.00   57
 52  \w     36.00 120.00   1.00   17.71    --  101.75-125.00  60.00   84
 53  \w     60.00 101.00   1.00   17.71    --  101.75 -57.00 120.00   41
 54  \w     34.00 109.00   1.00   17.71    --  101.75 -99.00 150.00   75
 55  \w     36.00  65.00   1.00   17.71    --  101.75 -38.00  60.00   29
 56  \w     35.00 105.00   1.00   17.71    --  101.75 -99.00  90.00   70
 57  \w     37.00 105.00   1.00   17.71    --  101.75-125.00 -90.00   68
 58  \w     37.00 103.00   1.00   17.71    --  101.75 -99.00 -90.00   66
 59  \w     97.00 164.00   1.00   17.71    --  101.75  57.00-120.00   67
 60  \w    122.00 149.00   1.00   17.71    --  101.75  77.00-150.00   27
 61  \w     79.00 152.00   1.00   17.71    --  101.75  77.00 -90.00   73
 62  \w     84.00  98.00   1.00   17.71    --  101.75  57.00  30.00   14
;
_diffrn_measurement_device 'four-circle diffractometer'
_diffrn_measurement_device_type 'XtaLAB Synergy, Dualflex, AtlasS2'
_diffrn_measurement_method '\w scans'
_diffrn_orient_matrix_type 'CrysAlisPro convention (1999,Acta A55,543-557)'
_diffrn_orient_matrix_UB_11 -0.0148615000
_diffrn_orient_matrix_UB_12 0.1020952000
_diffrn_orient_matrix_UB_13 -0.0334531000
_diffrn_orient_matrix_UB_21 -0.0836891000
_diffrn_orient_matrix_UB_22 -0.0110123000
_diffrn_orient_matrix_UB_23 -0.0559419000
_diffrn_orient_matrix_UB_31 -0.0940854000
_diffrn_orient_matrix_UB_32 0.0262598000
_diffrn_orient_matrix_UB_33 0.0677339000
_diffrn_radiation_monochromator mirror
_diffrn_radiation_probe x-ray
_diffrn_radiation_type CuK\a
_diffrn_radiation_wavelength 1.54184
_diffrn_reflns_av_R_equivalents 0.0673
_diffrn_reflns_av_unetI/netI 0.0457
_diffrn_reflns_Laue_measured_fraction_full 0.982
_diffrn_reflns_Laue_measured_fraction_max 0.982
_diffrn_reflns_limit_h_max 13
_diffrn_reflns_limit_h_min -13
_diffrn_reflns_limit_k_max 16
_diffrn_reflns_limit_k_min -16
_diffrn_reflns_limit_l_max 18
_diffrn_reflns_limit_l_min -18
_diffrn_reflns_number 45519
_diffrn_reflns_point_group_measured_fraction_full 0.982
_diffrn_reflns_point_group_measured_fraction_max 0.982
_diffrn_reflns_theta_full 58.928
_diffrn_reflns_theta_max 58.928
_diffrn_reflns_theta_min 3.638
_diffrn_source 'micro-focus sealed X-ray tube'
_diffrn_source_type 'PhotonJet (Cu) X-ray Source'
_exptl_absorpt_coefficient_mu 5.807
_exptl_absorpt_correction_T_max 1.000
_exptl_absorpt_correction_T_min 0.399
_exptl_absorpt_correction_type gaussian
_exptl_absorpt_process_details
;
CrysAlisPro 1.171.39.27b (Rigaku Oxford Diffraction, 2015)
Numerical absorption correction based on gaussian integration over
            a multifaceted crystal model
Empirical absorption correction using spherical harmonics,
 implemented in SCALE3 ABSPACK scaling algorithm.
;
_exptl_crystal_colour 'translucent dark brown'
_exptl_crystal_density_diffrn 1.412
_exptl_crystal_description block
_exptl_crystal_F_000 1300
_exptl_crystal_recrystallization_method 'Re-crystallisation from solvent: acetonitrile, diethylether, hexane'
_exptl_crystal_size_max 0.251
_exptl_crystal_size_mid 0.155
_exptl_crystal_size_min 0.067
_refine_diff_density_max 1.643
_refine_diff_density_min -0.860
_refine_diff_density_rms 0.160
_refine_ls_extinction_method none
_refine_ls_goodness_of_fit_ref 1.334
_refine_ls_hydrogen_treatment constr
_refine_ls_matrix_type full
_refine_ls_number_parameters 832
_refine_ls_number_reflns 8493
_refine_ls_number_restraints 690
_refine_ls_restrained_S_all 3.461
_refine_ls_R_factor_all 0.1262
_refine_ls_R_factor_gt 0.1054
_refine_ls_shift/su_max 0.001
_refine_ls_shift/su_mean 0.000
_refine_ls_structure_factor_coef Fsqd
_refine_ls_weighting_details 'w=1/[\s^2^(Fo^2^)+(0.2000P)^2^] where P=(Fo^2^+2Fc^2^)/3'
_refine_ls_weighting_scheme calc
_refine_ls_wR_factor_gt 0.3074
_refine_ls_wR_factor_ref 0.3265
_reflns_Friedel_coverage 0.000
_reflns_number_gt 6503
_reflns_number_total 8493
_reflns_threshold_expression 'I > 2\s(I)'
_cod_data_source_file c9cc05315h2.cif
_cod_data_source_block exp_282
_cod_original_formula_sum 'C87.60 H95 Co4 F31 N18 O11.40 P5'
_cod_database_code 7124008
_shelx_shelxl_version_number 2018/3
_chemical_oxdiff_formula C80H82Co4F24N14O10P4
_shelx_space_group_comment
;
The symmetry employed for this shelxl refinement is uniquely defined
by the following loop, which should always be used as a source of
symmetry information in preference to the above space-group names.
They are only intended as comments.
;
_reflns_odcompleteness_completeness 96.26
_reflns_odcompleteness_iscentric 1
_reflns_odcompleteness_theta 66.97
_olex2_refinement_description
;
1. Fixed Uiso
 At 1.2 times of:
  All C(H) groups, All C(H,H) groups, All N(H,H) groups
 At 1.5 times of:
  All C(H,H,H) groups
2. Shared sites
{C40, C40', C40X}
{N40, N40'}
3. Uiso/Uaniso restraints and constraints
Uanis(P1) \\sim Ueq, Uanis(F11) \\sim Ueq, Uanis(F12) \\sim Ueq, Uanis(F13)
\\sim Ueq, Uanis(F14) \\sim Ueq, Uanis(F15) \\sim Ueq, Uanis(F16) \\sim Ueq,
Uanis(P1') \\sim Ueq, Uanis(P2) \\sim Ueq, Uanis(F21) \\sim Ueq, Uanis(F22)
\\sim Ueq, Uanis(F23) \\sim Ueq, Uanis(F25) \\sim Ueq, Uanis(F24) \\sim Ueq,
Uanis(F26) \\sim Ueq, Uanis(N40) \\sim Ueq, Uanis(O41) \\sim Ueq, Uanis(O42)
\\sim Ueq, Uanis(N61) \\sim Ueq, Uanis(C62) \\sim Ueq, Uanis(C63) \\sim Ueq:
with sigma of 0.015 and sigma for terminal atoms of 0.03
Uanis(C40) = Uanis(C40') = Uanis(C40X)
Uanis(N40) = Uanis(N40')
4. Rigid body (RIGU) restrains
 P1, F11, F12, F13, F14, F15, F16, P1', F11', F12', F13', F14', F15', F16', P2,
  F21, F22, F23, F25, F24, F26, N40, O41, O42
 with sigma for 1-2 distances of 0.004 and sigma for 1-3 distances of 0.004
5. Same fragment restrains
{P2, F22, F23, F24, F25, F26, F21} sigma for 1-2: 0.02, 1-3: 0.04
{P1, F11, F12, F13, F14, F15, F16} sigma for 1-2: 0.02, 1-3: 0.04
{P1', F11', F12', F13', F14', F15', F16'} sigma for 1-2: 0.02, 1-3: 0.04
as
{P2, F21, F22, F23, F25, F24, F26}
{N61, C62, C63} sigma for 1-2: 0.02, 1-3: 0.04
as
{N51, C52, C53}
{C104, C103, O100, C102, C101} sigma for 1-2: 0.02, 1-3: 0.04
as
{C101, C102, O100, C103, C104}
6. Others
 Fixed Sof: C40'(0.25) N40'(0.25) H40A(0.25) H40B(0.25) C40X(0.5) H40X(0.5)
 C40(0.25) N40(0.25) O41(0.25) O42(0.25) P1(0.3) F11(0.3) F12(0.3) F13(0.3)
 F14(0.3) F15(0.3) F16(0.3) P1'(0.2) F11'(0.2) F12'(0.2) F13'(0.2) F14'(0.2)
 F15'(0.2) F16'(0.2) N61(0.5) C62(0.5) C63(0.5) H63A(0.5) H63B(0.5) H63C(0.5)
 C101(0.2) H10A(0.2) H10B(0.2) H10C(0.2) C102(0.2) H10D(0.2) H10E(0.2)
 O100(0.2) C103(0.2) H10F(0.2) H10G(0.2) C104(0.2) H10H(0.2) H10I(0.2)
 H10J(0.2) F99(0.3) F98(0.1) F97(0.1)
7.a Secondary CH2 refined with riding coordinates:
 C6(H6A,H6B), C7(H7A,H7B), C13(H13A,H13B), C24(H24A,H24B), C30(H30A,H30B),
 C31(H31A,H31B), C102(H10D,H10E), C103(H10F,H10G)
7.b Aromatic/amide H refined with riding coordinates:
 C1(H1), C2(H2), C3(H3), C4(H4), C9(H9), C10(H10), C11(H11), C12(H12),
 C15(H15), C21(H21), C25(H25), C26(H26), C27(H27), C28(H28), C33(H33), C34(H34),
  C35(H35), C36(H36), C39(H39), C40X(H40X)
7.c X=CH2 refined with riding coordinates:
 N40'(H40A,H40B)
7.d Idealised Me refined as rotating group:
 C18(H18A,H18B,H18C), C19(H19A,H19B,H19C), C20(H20A,H20B,H20C), C53(H53A,H53B,
 H53C), C63(H63A,H63B,H63C), C101(H10A,H10B,H10C), C104(H10H,H10I,H10J)
;
_olex2_submission_special_instructions 'No special instructions were received'
_oxdiff_exptl_absorpt_empirical_details
;
Empirical correction (ABSPACK) includes:
- Absorption correction using spherical harmonics
- Frame scaling
- Detector area scaling
;
_oxdiff_exptl_absorpt_empirical_full_max 1.903
_oxdiff_exptl_absorpt_empirical_full_min 0.610

loop_
_space_group_symop_operation_xyz
'x, y, z'
'-x, -y, -z'

loop_
_atom_site_label
_atom_site_type_symbol
_atom_site_fract_x
_atom_site_fract_y
_atom_site_fract_z
_atom_site_U_iso_or_equiv
_atom_site_adp_type
_atom_site_occupancy
_atom_site_site_symmetry_order
_atom_site_calc_flag
_atom_site_refinement_flags_posn
_atom_site_refinement_flags_adp
_atom_site_refinement_flags_occupancy
_atom_site_disorder_assembly
_atom_site_disorder_group
Co1 Co 0.33463(8) 0.81817(8) 0.30610(6) 0.0413(4) Uani 1 1 d . . . . .
Co2 Co 0.34401(10) 0.64540(8) 0.20436(7) 0.0508(4) Uani 1 1 d . . . . .
O1 O 0.2624(4) 0.7544(3) 0.2479(3) 0.0448(12) Uani 1 1 d . . . . .
O2 O 0.4702(5) 0.6976(4) 0.1933(3) 0.0619(15) Uani 1 1 d . . . . .
O3 O 0.5459(6) 0.7997(5) 0.2171(4) 0.0823(19) Uani 1 1 d . . . . .
O4 O 0.3920(4) 0.7112(4) 0.3762(3) 0.0539(13) Uani 1 1 d . . . . .
O5 O 0.3772(5) 0.5910(4) 0.3109(3) 0.0603(15) Uani 1 1 d . . . . .
N1 N 0.4181(5) 0.8856(4) 0.3518(4) 0.0496(15) Uani 1 1 d . . . . .
N2 N 0.2796(4) 0.9383(4) 0.2472(3) 0.0438(14) Uani 1 1 d . . . . .
N3 N 0.2013(5) 0.8485(4) 0.3795(4) 0.0466(14) Uani 1 1 d . . . . .
N4 N 0.4197(7) 0.5265(5) 0.1729(4) 0.0652(19) Uani 1 1 d . . . . .
N5 N 0.2170(6) 0.5909(4) 0.2125(4) 0.0555(17) Uani 1 1 d . . . . .
N6 N 0.3080(5) 0.6940(4) 0.0957(4) 0.0505(15) Uani 1 1 d . . . . .
N7 N 0.4639(5) 0.7738(5) 0.2298(4) 0.0545(17) Uani 1 1 d . . . . .
C1 C 0.4680(7) 0.8586(7) 0.4218(5) 0.064(2) Uani 1 1 d . . . . .
H1 H 0.453370 0.808134 0.456161 0.077 Uiso 1 1 calc R . . . .
C2 C 0.5408(8) 0.9066(7) 0.4418(6) 0.072(3) Uani 1 1 d . . . . .
H2 H 0.576105 0.887314 0.489045 0.086 Uiso 1 1 calc R . . . .
C3 C 0.5608(7) 0.9815(8) 0.3928(6) 0.074(3) Uani 1 1 d . . . . .
H3 H 0.611044 1.012517 0.405649 0.088 Uiso 1 1 calc R . . . .
C4 C 0.5064(6) 1.0116(7) 0.3237(5) 0.064(2) Uani 1 1 d . . . . .
H4 H 0.516223 1.064433 0.290879 0.076 Uiso 1 1 calc R . . . .
C5 C 0.4359(6) 0.9599(6) 0.3048(5) 0.0523(19) Uani 1 1 d . . . . .
C6 C 0.3741(6) 0.9832(5) 0.2296(5) 0.0476(18) Uani 1 1 d . . . . .
H6A H 0.348399 1.049266 0.218680 0.057 Uiso 1 1 calc R . . . .
H6B H 0.421418 0.960068 0.182421 0.057 Uiso 1 1 calc R . . . .
C7 C 0.1927(6) 0.9943(5) 0.3040(4) 0.0471(17) Uani 1 1 d . . . . .
H7A H 0.226792 1.028533 0.334729 0.057 Uiso 1 1 calc R . . . .
H7B H 0.139687 1.038004 0.272393 0.057 Uiso 1 1 calc R . . . .
C8 C 0.1365(6) 0.9330(5) 0.3601(4) 0.0456(17) Uani 1 1 d . . . . .
C9 C 0.0276(7) 0.9586(6) 0.3968(5) 0.060(2) Uani 1 1 d . . . . .
H9 H -0.016996 1.016443 0.384040 0.072 Uiso 1 1 calc R . . . .
C10 C -0.0098(7) 0.8933(7) 0.4527(5) 0.070(2) Uani 1 1 d . . . . .
H10 H -0.081486 0.906984 0.477665 0.084 Uiso 1 1 calc R . . . .
C11 C 0.0580(8) 0.8084(7) 0.4718(6) 0.072(3) Uani 1 1 d . . . . .
H11 H 0.032961 0.765239 0.509925 0.086 Uiso 1 1 calc R . . . .
C12 C 0.1611(7) 0.7889(6) 0.4344(5) 0.061(2) Uani 1 1 d . . . . .
H12 H 0.206190 0.731407 0.447381 0.073 Uiso 1 1 calc R . . . .
C13 C 0.2323(6) 0.9338(5) 0.1701(4) 0.0428(16) Uani 1 1 d . . . . .
H13A H 0.290093 0.902765 0.132048 0.051 Uiso 1 1 calc R . . . .
H13B H 0.204626 0.995753 0.145445 0.051 Uiso 1 1 calc R . . . .
C14 C 0.1401(5) 0.8833(5) 0.1849(4) 0.0423(16) Uani 1 1 d . . . . .
C15 C 0.0372(5) 0.9199(5) 0.1569(4) 0.0474(18) Uani 1 1 d . . . . .
H15 H 0.020919 0.980472 0.133175 0.057 Uiso 1 1 calc R . . . .
C16 C -0.0429(6) 0.8672(5) 0.1637(5) 0.0502(19) Uani 1 1 d . . . . .
C17 C -0.1550(6) 0.9091(7) 0.1329(6) 0.066(2) Uani 1 1 d . . . . .
C18 C -0.1393(7) 0.9548(8) 0.0448(6) 0.081(3) Uani 1 1 d . . . . .
H18A H -0.097762 0.909447 0.010256 0.122 Uiso 1 1 calc GR . . . .
H18B H -0.100453 1.002512 0.044154 0.122 Uiso 1 1 calc GR . . . .
H18C H -0.209965 0.980775 0.025299 0.122 Uiso 1 1 calc GR . . . .
C19 C -0.2143(8) 0.9883(9) 0.1844(7) 0.099(4) Uani 1 1 d . . . . .
H19A H -0.174689 1.036390 0.174787 0.149 Uiso 1 1 calc GR . . . .
H19B H -0.217288 0.965678 0.241192 0.149 Uiso 1 1 calc GR . . . .
H19C H -0.287690 1.012050 0.169219 0.149 Uiso 1 1 calc GR . . . .
C20 C -0.2191(9) 0.8376(8) 0.1314(10) 0.119(5) Uani 1 1 d . . . . .
H20A H -0.281221 0.863252 0.100880 0.179 Uiso 1 1 calc GR . . . .
H20B H -0.244405 0.817713 0.186229 0.179 Uiso 1 1 calc GR . . . .
H20C H -0.172890 0.786037 0.106171 0.179 Uiso 1 1 calc GR . . . .
C21 C -0.0162(6) 0.7771(6) 0.2013(5) 0.057(2) Uani 1 1 d . . . . .
H21 H -0.067778 0.741057 0.206755 0.068 Uiso 1 1 calc R . . . .
C22 C 0.0844(6) 0.7405(5) 0.2304(4) 0.0496(18) Uani 1 1 d . . . . .
C23 C 0.1617(6) 0.7940(5) 0.2224(4) 0.0427(17) Uani 1 1 d . . . . .
C24 C 0.1216(7) 0.6408(5) 0.2666(5) 0.059(2) Uani 1 1 d . . . . .
H24A H 0.143631 0.639329 0.320718 0.071 Uiso 1 1 calc R . . . .
H24B H 0.060964 0.610365 0.271476 0.071 Uiso 1 1 calc R . . . .
C25 C 0.5184(9) 0.5057(7) 0.1338(6) 0.083(3) Uani 1 1 d . . . . .
H25 H 0.549834 0.553624 0.108997 0.100 Uiso 1 1 calc R . . . .
C26 C 0.5792(13) 0.4150(8) 0.1272(8) 0.125(5) Uani 1 1 d . . . . .
H26 H 0.648679 0.401799 0.098573 0.150 Uiso 1 1 calc R . . . .
C27 C 0.5283(13) 0.3455(9) 0.1667(9) 0.128(5) Uani 1 1 d . . . . .
H27 H 0.566695 0.284300 0.168450 0.154 Uiso 1 1 calc R . . . .
C28 C 0.4218(13) 0.3676(8) 0.2029(8) 0.117(5) Uani 1 1 d . . . . .
H28 H 0.385494 0.321695 0.224994 0.141 Uiso 1 1 calc R . . . .
C29 C 0.3698(10) 0.4598(6) 0.2058(5) 0.076(3) Uani 1 1 d . . . . .
C30 C 0.2546(8) 0.4933(6) 0.2464(6) 0.068(2) Uani 1 1 d . . . . .
H30A H 0.206025 0.456574 0.234263 0.082 Uiso 1 1 calc R . . . .
H30B H 0.255227 0.488983 0.305062 0.082 Uiso 1 1 calc R . . . .
C31 C 0.1849(8) 0.5932(6) 0.1285(5) 0.066(2) Uani 1 1 d . . . . .
H31A H 0.105854 0.601012 0.130765 0.079 Uiso 1 1 calc R . . . .
H31B H 0.219901 0.535492 0.106423 0.079 Uiso 1 1 calc R . . . .
C32 C 0.2195(7) 0.6709(6) 0.0745(5) 0.057(2) Uani 1 1 d . . . . .
C33 C 0.1710(7) 0.7136(5) 0.0044(5) 0.059(2) Uani 1 1 d . . . . .
H33 H 0.108741 0.698477 -0.009542 0.071 Uiso 1 1 calc R . . . .
C34 C 0.2172(8) 0.7782(6) -0.0433(5) 0.059(2) Uani 1 1 d . . . . .
H34 H 0.184549 0.808619 -0.089387 0.071 Uiso 1 1 calc R . . . .
C35 C 0.3109(7) 0.7989(6) -0.0245(5) 0.057(2) Uani 1 1 d . . . . .
H35 H 0.343979 0.840911 -0.058441 0.069 Uiso 1 1 calc R . . . .
C36 C 0.3546(6) 0.7559(5) 0.0461(5) 0.0512(18) Uani 1 1 d . . . . .
H36 H 0.417605 0.769619 0.060099 0.061 Uiso 1 1 calc R . . . .
C37 C 0.4035(7) 0.6263(6) 0.3684(5) 0.055(2) Uani 1 1 d . . . . .
C38 C 0.4549(7) 0.5599(5) 0.4368(4) 0.057(2) Uani 1 1 d . . . . .
C39 C 0.4458(8) 0.5893(6) 0.5124(5) 0.072(3) Uani 1 1 d . . . . .
H39 H 0.408987 0.649180 0.521225 0.087 Uiso 1 1 calc R . . A .
C40' C 0.4925(8) 0.5283(6) 0.5768(5) 0.067(2) Uani 0.25 1 d . . . B 1
N40' N 0.4719(17) 0.5601(14) 0.6536(11) 0.094(5) Uani 0.25 1 d . . . B 1
H40A H 0.492616 0.523569 0.695788 0.113 Uiso 0.25 1 calc R . . B 1
H40B H 0.438413 0.616379 0.658902 0.113 Uiso 0.25 1 calc R . . B 1
C40X C 0.4925(8) 0.5283(6) 0.5768(5) 0.067(2) Uani 0.5 1 d . . . B 2
H40X H 0.487558 0.547892 0.628234 0.081 Uiso 0.5 1 calc R . . B 2
C40 C 0.4925(8) 0.5283(6) 0.5768(5) 0.067(2) Uani 0.25 1 d . . . B 3
N40 N 0.4719(17) 0.5601(14) 0.6536(11) 0.094(5) Uani 0.25 1 d . U . B 3
O41 O 0.415(2) 0.523(2) 0.707(2) 0.104(9) Uani 0.25 1 d . U . B 3
O42 O 0.510(4) 0.620(3) 0.671(3) 0.140(13) Uani 0.25 1 d . U . B 3
P1 P 0.7376(7) 0.1837(6) 0.3480(5) 0.032(2) Uani 0.3 1 d D U . C 1
F11 F 0.6144(8) 0.1881(11) 0.3403(11) 0.079(5) Uani 0.3 1 d D U . C 1
F12 F 0.7647(12) 0.1919(9) 0.2547(6) 0.057(3) Uani 0.3 1 d D U . C 1
F13 F 0.6974(11) 0.1871(10) 0.4375(6) 0.060(4) Uani 0.3 1 d D U . C 1
F14 F 0.8579(9) 0.1836(11) 0.3585(8) 0.066(4) Uani 0.3 1 d D U . C 1
F15 F 0.7062(13) 0.2915(8) 0.3329(10) 0.078(4) Uani 0.3 1 d D U . C 1
F16 F 0.7689(10) 0.0793(7) 0.3558(9) 0.057(3) Uani 0.3 1 d D U . C 1
P1' P 0.7256(11) 0.2088(8) 0.3325(8) 0.033(4) Uani 0.2 1 d D U . D 2
F11' F 0.7651(16) 0.2760(12) 0.3777(11) 0.058(6) Uiso 0.2 1 d D U . D 2
F12' F 0.6649(16) 0.1531(12) 0.2919(12) 0.054(5) Uiso 0.2 1 d D U . D 2
F13' F 0.8451(13) 0.1538(13) 0.3232(14) 0.065(7) Uiso 0.2 1 d D U . D 2
F14' F 0.7492(16) 0.2582(14) 0.2487(10) 0.063(6) Uiso 0.2 1 d D U . D 2
F15' F 0.6132(15) 0.2738(17) 0.3489(18) 0.125(12) Uiso 0.2 1 d D U . D 2
F16' F 0.725(2) 0.1380(18) 0.4065(14) 0.145(16) Uiso 0.2 1 d D U . D 2
P2 P 0.2199(3) 0.2324(2) 0.3708(2) 0.0945(9) Uani 1 1 d D U . . .
F21 F 0.1180(4) 0.1945(4) 0.3600(4) 0.0913(17) Uani 1 1 d D U . . .
F22 F 0.2829(5) 0.1897(5) 0.2917(4) 0.1031(19) Uani 1 1 d D U . . .
F23 F 0.2637(5) 0.1384(5) 0.4203(4) 0.111(2) Uani 1 1 d D U . . .
F25 F 0.1765(8) 0.3219(5) 0.3184(8) 0.203(5) Uani 1 1 d D U . . .
F24 F 0.3203(7) 0.2693(7) 0.3833(5) 0.164(4) Uani 1 1 d D U . . .
F26 F 0.1590(8) 0.2696(7) 0.4506(6) 0.198(5) Uani 1 1 d D U . . .
P3 P 1.000000 0.500000 0.000000 0.1103(17) Uani 1 2 d S T P . .
F31 F 0.9589(8) 0.5970(5) 0.0361(6) 0.135(3) Uani 1 1 d . . . . .
F32 F 0.9391(7) 0.5435(5) -0.0776(5) 0.129(3) Uani 1 1 d . . . . .
F33 F 0.8943(7) 0.4672(5) 0.0365(5) 0.129(3) Uani 1 1 d . . . . .
P4 P 0.500000 0.000000 0.000000 0.0527(8) Uani 1 2 d S T P . .
F41 F 0.5429(4) 0.0339(4) 0.0749(3) 0.0699(14) Uani 1 1 d . . . . .
F42 F 0.3755(3) 0.0385(3) 0.0363(3) 0.0643(13) Uani 1 1 d . . . . .
F43 F 0.4995(4) 0.0977(3) -0.0513(3) 0.0661(13) Uani 1 1 d . . . . .
N51 N -0.0406(9) 0.8438(7) 0.8509(7) 0.102(3) Uani 1 1 d D . . . .
C52 C -0.0097(12) 0.7776(8) 0.8201(8) 0.104(4) Uani 1 1 d D . . . .
C53 C 0.0345(15) 0.6907(8) 0.7810(10) 0.136(6) Uani 1 1 d D . . . .
H53A H 0.037220 0.704002 0.722791 0.205 Uiso 1 1 calc GR . . . .
H53B H -0.012582 0.648860 0.798913 0.205 Uiso 1 1 calc GR . . . .
H53C H 0.107210 0.663229 0.796166 0.205 Uiso 1 1 calc GR . . . .
N61 N 0.3491(15) 0.3974(14) 0.0186(10) 0.099(6) Uani 0.5 1 d D U . . .
C62 C 0.3131(13) 0.3344(12) 0.0375(10) 0.065(4) Uani 0.5 1 d D U . . .
C63 C 0.2547(16) 0.2600(11) 0.0705(11) 0.069(5) Uani 0.5 1 d D U . . .
H63A H 0.255849 0.249596 0.128639 0.104 Uiso 0.5 1 calc GR . . . .
H63B H 0.290855 0.204416 0.046567 0.104 Uiso 0.5 1 calc GR . . . .
H63C H 0.179819 0.278179 0.057441 0.104 Uiso 0.5 1 calc GR . . . .
C101 C -0.187(4) 0.553(3) 0.217(3) 0.069(12) Uiso 0.2 1 d D . . E 1
H10A H -0.188982 0.489660 0.222071 0.104 Uiso 0.2 1 calc GR . . E 1
H10B H -0.112665 0.558563 0.219459 0.104 Uiso 0.2 1 calc GR . . E 1
H10C H -0.212397 0.583291 0.166538 0.104 Uiso 0.2 1 calc GR . . E 1
C102 C -0.256(3) 0.596(3) 0.283(3) 0.078(13) Uiso 0.2 1 d D . . E 1
H10D H -0.323474 0.635314 0.264501 0.094 Uiso 0.2 1 calc R . . E 1
H10E H -0.274767 0.550616 0.325992 0.094 Uiso 0.2 1 calc R . . E 1
O100 O -0.195(2) 0.6470(16) 0.3107(14) 0.054(6) Uiso 0.2 1 d D . . E 1
C103 C -0.247(3) 0.697(3) 0.372(2) 0.061(10) Uiso 0.2 1 d D . . E 1
H10F H -0.252086 0.656956 0.422571 0.073 Uiso 0.2 1 calc R . . E 1
H10G H -0.320648 0.728513 0.360246 0.073 Uiso 0.2 1 calc R . . E 1
C104 C -0.187(4) 0.763(3) 0.383(3) 0.069(12) Uiso 0.2 1 d D . . E 1
H10H H -0.237173 0.820732 0.393012 0.103 Uiso 0.2 1 calc GR . . E 1
H10I H -0.138334 0.772229 0.334650 0.103 Uiso 0.2 1 calc GR . . E 1
H10J H -0.144232 0.741729 0.428687 0.103 Uiso 0.2 1 calc GR . . E 1
F99 F 0.1869(12) 0.5558(10) 0.4638(9) 0.054(3) Uiso 0.3 1 d . . . F 2
F98 F -0.099(4) 0.552(3) 0.270(3) 0.060(11) Uiso 0.1 1 d . . . G 2
F97 F 0.129(3) 0.541(3) 0.502(2) 0.043(9) Uiso 0.1 1 d . . . H 1

loop_
_atom_site_aniso_label
_atom_site_aniso_U_11
_atom_site_aniso_U_22
_atom_site_aniso_U_33
_atom_site_aniso_U_23
_atom_site_aniso_U_13
_atom_site_aniso_U_12
Co1 0.0385(6) 0.0479(7) 0.0325(6) 0.0060(5) -0.0108(5) -0.0021(5)
Co2 0.0621(8) 0.0450(8) 0.0398(7) 0.0055(5) -0.0156(6) -0.0014(6)
O1 0.041(3) 0.046(3) 0.044(3) 0.004(2) -0.016(2) -0.001(2)
O2 0.061(3) 0.068(4) 0.052(3) -0.002(3) -0.020(3) 0.002(3)
O3 0.072(4) 0.107(5) 0.065(4) 0.005(4) -0.015(3) -0.017(4)
O4 0.058(3) 0.052(4) 0.045(3) 0.001(2) -0.018(2) 0.003(2)
O5 0.082(4) 0.046(3) 0.043(3) 0.004(2) -0.017(3) 0.008(3)
N1 0.050(3) 0.052(4) 0.043(3) 0.005(3) -0.016(3) -0.003(3)
N2 0.038(3) 0.054(4) 0.042(3) -0.003(3) -0.006(3) -0.014(3)
N3 0.046(3) 0.049(4) 0.040(3) 0.004(3) -0.005(3) -0.008(3)
N4 0.094(5) 0.054(4) 0.040(4) 0.003(3) -0.005(4) -0.007(4)
N5 0.080(5) 0.034(3) 0.050(4) 0.007(3) -0.017(3) -0.008(3)
N6 0.060(4) 0.045(4) 0.044(3) 0.001(3) -0.014(3) -0.007(3)
N7 0.038(3) 0.082(5) 0.035(3) 0.015(3) -0.011(3) -0.007(3)
C1 0.057(5) 0.081(6) 0.051(5) -0.006(4) -0.017(4) -0.003(4)
C2 0.074(6) 0.088(7) 0.055(5) -0.008(5) -0.033(5) -0.008(5)
C3 0.053(5) 0.103(8) 0.073(6) -0.018(6) -0.019(5) -0.022(5)
C4 0.048(4) 0.083(6) 0.062(5) -0.013(5) -0.006(4) -0.016(4)
C5 0.042(4) 0.069(5) 0.045(4) -0.006(4) -0.008(3) -0.009(4)
C6 0.044(4) 0.052(5) 0.046(4) 0.007(3) -0.011(3) -0.013(3)
C7 0.048(4) 0.045(4) 0.045(4) 0.003(3) -0.010(3) -0.006(3)
C8 0.048(4) 0.053(5) 0.038(4) 0.001(3) -0.011(3) -0.015(3)
C9 0.055(5) 0.065(6) 0.057(5) -0.007(4) -0.005(4) -0.010(4)
C10 0.055(5) 0.098(7) 0.057(5) -0.012(5) 0.013(4) -0.026(5)
C11 0.070(6) 0.073(6) 0.068(6) 0.003(5) 0.009(5) -0.020(5)
C12 0.068(5) 0.063(5) 0.042(4) 0.009(4) -0.003(4) -0.008(4)
C13 0.044(4) 0.046(4) 0.037(4) 0.011(3) -0.012(3) -0.012(3)
C14 0.039(3) 0.049(4) 0.036(4) 0.005(3) -0.011(3) -0.007(3)
C15 0.039(4) 0.050(4) 0.048(4) 0.011(3) -0.017(3) 0.000(3)
C16 0.044(4) 0.055(5) 0.048(4) 0.008(4) -0.014(3) -0.006(3)
C17 0.042(4) 0.085(6) 0.069(6) 0.008(5) -0.019(4) -0.013(4)
C18 0.054(5) 0.107(8) 0.080(7) 0.016(6) -0.026(5) -0.016(5)
C19 0.066(6) 0.135(10) 0.075(7) 0.010(7) -0.021(6) 0.015(6)
C20 0.072(6) 0.096(8) 0.200(15) 0.052(9) -0.082(8) -0.038(6)
C21 0.054(4) 0.061(5) 0.060(5) 0.004(4) -0.010(4) -0.025(4)
C22 0.058(4) 0.045(4) 0.042(4) 0.013(3) -0.015(4) -0.008(4)
C23 0.044(4) 0.046(4) 0.034(3) 0.009(3) -0.012(3) -0.005(3)
C24 0.064(5) 0.054(5) 0.056(5) 0.012(4) -0.006(4) -0.015(4)
C25 0.107(8) 0.069(6) 0.050(5) 0.007(4) 0.006(6) 0.012(6)
C26 0.153(12) 0.061(7) 0.115(10) 0.016(7) 0.043(9) 0.019(7)
C27 0.152(12) 0.073(8) 0.118(10) -0.011(7) 0.057(10) 0.019(8)
C28 0.167(13) 0.065(7) 0.088(8) -0.002(6) 0.028(9) 0.012(7)
C29 0.121(8) 0.044(5) 0.050(5) -0.002(4) -0.002(5) 0.000(5)
C30 0.097(7) 0.049(5) 0.056(5) 0.010(4) -0.014(5) -0.017(5)
C31 0.093(6) 0.060(5) 0.056(5) 0.005(4) -0.026(5) -0.032(5)
C32 0.073(5) 0.051(5) 0.045(4) 0.001(4) -0.012(4) -0.012(4)
C33 0.076(5) 0.050(5) 0.051(5) -0.002(4) -0.023(4) -0.009(4)
C34 0.084(6) 0.052(5) 0.042(4) 0.003(4) -0.022(4) -0.011(4)
C35 0.072(5) 0.052(5) 0.046(4) -0.002(4) -0.004(4) -0.013(4)
C36 0.054(4) 0.055(5) 0.043(4) -0.007(4) -0.010(4) -0.005(4)
C37 0.062(5) 0.056(5) 0.034(4) 0.001(4) -0.002(4) 0.010(4)
C38 0.073(5) 0.050(5) 0.036(4) 0.011(3) -0.015(4) 0.007(4)
C39 0.093(7) 0.058(5) 0.048(5) 0.000(4) -0.018(5) 0.020(5)
C40' 0.096(6) 0.059(5) 0.037(4) -0.003(4) -0.022(4) 0.007(5)
N40' 0.121(11) 0.085(10) 0.064(9) 0.003(7) -0.019(8) -0.002(8)
C40X 0.096(6) 0.059(5) 0.037(4) -0.003(4) -0.022(4) 0.007(5)
C40 0.096(6) 0.059(5) 0.037(4) -0.003(4) -0.022(4) 0.007(5)
N40 0.121(11) 0.085(10) 0.064(9) 0.003(7) -0.019(8) -0.002(8)
O41 0.084(14) 0.115(18) 0.089(16) 0.024(13) -0.020(12) 0.009(12)
O42 0.16(2) 0.127(19) 0.14(2) -0.038(17) -0.004(18) -0.036(17)
P1 0.034(4) 0.046(4) 0.022(4) -0.010(4) -0.001(3) -0.015(3)
F11 0.028(5) 0.080(10) 0.131(12) 0.025(10) -0.032(7) -0.021(6)
F12 0.091(9) 0.051(8) 0.030(5) 0.006(5) -0.019(5) -0.020(7)
F13 0.065(8) 0.078(9) 0.028(5) -0.005(5) 0.018(5) -0.014(7)
F14 0.043(6) 0.125(11) 0.040(7) 0.034(8) -0.022(5) -0.050(7)
F15 0.085(10) 0.057(7) 0.088(10) -0.004(6) 0.017(9) -0.023(6)
F16 0.042(6) 0.048(5) 0.071(8) 0.020(5) -0.020(6) 0.002(5)
P1' 0.043(6) 0.023(6) 0.033(6) 0.007(4) -0.015(5) -0.007(4)
P2 0.0906(19) 0.088(2) 0.110(2) -0.0199(17) 0.0239(17) -0.0440(16)
F21 0.067(3) 0.074(4) 0.124(5) 0.015(3) -0.001(3) -0.016(3)
F22 0.100(4) 0.132(5) 0.085(4) -0.009(3) 0.008(3) -0.051(4)
F23 0.107(4) 0.157(5) 0.077(4) 0.010(4) -0.027(3) -0.051(4)
F25 0.174(8) 0.076(5) 0.335(12) 0.050(6) 0.019(8) -0.040(5)
F24 0.161(6) 0.242(9) 0.140(6) -0.084(6) 0.044(5) -0.143(7)
F26 0.197(8) 0.204(8) 0.236(8) -0.145(7) 0.129(7) -0.142(7)
P3 0.142(4) 0.072(3) 0.132(4) 0.010(3) -0.063(4) -0.040(3)
F31 0.177(7) 0.089(5) 0.158(7) 0.001(5) -0.060(6) -0.050(5)
F32 0.167(7) 0.093(5) 0.145(7) 0.017(4) -0.078(6) -0.044(5)
F33 0.147(7) 0.106(5) 0.149(7) 0.008(5) -0.056(6) -0.049(5)
P4 0.0386(13) 0.076(2) 0.0432(15) 0.0161(13) -0.0146(12) -0.0184(13)
F41 0.059(3) 0.109(4) 0.050(3) 0.009(3) -0.019(2) -0.037(3)
F42 0.039(2) 0.096(3) 0.052(3) 0.016(2) -0.009(2) -0.014(2)
F43 0.061(3) 0.078(3) 0.054(3) 0.023(2) -0.011(2) -0.019(2)
N51 0.119(8) 0.084(7) 0.098(7) 0.012(6) -0.032(6) -0.017(6)
C52 0.142(11) 0.057(7) 0.099(9) 0.017(6) -0.042(8) 0.008(7)
C53 0.194(16) 0.066(8) 0.137(13) 0.010(8) -0.031(11) -0.009(9)
N61 0.089(11) 0.164(17) 0.052(9) 0.013(10) 0.002(8) -0.061(12)
C62 0.051(8) 0.087(10) 0.051(8) 0.000(8) 0.004(7) -0.009(8)
C63 0.090(12) 0.057(10) 0.063(10) -0.006(8) -0.032(9) -0.010(9)

loop_
_atom_type_symbol
_atom_type_description
_atom_type_scat_dispersion_real
_atom_type_scat_dispersion_imag
_atom_type_scat_source
C C 0.0181 0.0091 'International Tables Vol C Tables 4.2.6.8 and 6.1.1.4'
H H 0.0000 0.0000 'International Tables Vol C Tables 4.2.6.8 and 6.1.1.4'
N N 0.0311 0.0180 'International Tables Vol C Tables 4.2.6.8 and 6.1.1.4'
O O 0.0492 0.0322 'International Tables Vol C Tables 4.2.6.8 and 6.1.1.4'
F F 0.0727 0.0534 'International Tables Vol C Tables 4.2.6.8 and 6.1.1.4'
P P 0.2955 0.4335 'International Tables Vol C Tables 4.2.6.8 and 6.1.1.4'
Co Co -2.3653 3.6143 'International Tables Vol C Tables 4.2.6.8 and 6.1.1.4'

loop_
_exptl_crystal_face_index_h
_exptl_crystal_face_index_k
_exptl_crystal_face_index_l
_exptl_crystal_face_perp_dist
0 -5 4 0.0410
-1 5 -4 0.0105
0 -2 -5 0.1173
0 2 5 0.1173
5 3 1 0.0469
-5 -3 -2 0.0960
-3 1 5 0.0991
-5 -1 3 0.0880
1 -2 -5 0.1173
5 -4 -5 0.1277

loop_
_geom_angle_atom_site_label_1
_geom_angle_atom_site_label_2
_geom_angle_atom_site_label_3
_geom_angle
_geom_angle_site_symmetry_1
_geom_angle_site_symmetry_3
O1 Co1 O4 93.5(2) . .
O1 Co1 N1 172.7(2) . .
O1 Co1 N2 94.7(2) . .
O1 Co1 N3 89.2(2) . .
O1 Co1 N7 84.7(3) . .
O4 Co1 N2 171.2(2) . .
O4 Co1 N3 91.8(2) . .
O4 Co1 N7 85.2(2) . .
N1 Co1 O4 90.0(2) . .
N1 Co1 N2 82.2(2) . .
N1 Co1 N3 97.2(3) . .
N1 Co1 N7 89.2(3) . .
N2 Co1 N7 98.6(3) . .
N3 Co1 N2 85.2(2) . .
N3 Co1 N7 173.0(3) . .
O1 Co2 O2 87.4(2) . .
O1 Co2 O5 90.3(2) . .
O1 Co2 N4 172.5(3) . .
O1 Co2 N5 93.9(2) . .
O1 Co2 N6 91.9(2) . .
O2 Co2 N4 96.9(3) . .
O2 Co2 N5 178.3(3) . .
O2 Co2 N6 92.7(3) . .
O5 Co2 O2 89.9(2) . .
O5 Co2 N4 83.7(3) . .
O5 Co2 N5 91.2(3) . .
O5 Co2 N6 176.7(3) . .
N4 Co2 N5 81.9(3) . .
N4 Co2 N6 94.0(3) . .
N6 Co2 N5 86.1(3) . .
Co1 O1 Co2 118.7(2) . .
C23 O1 Co1 121.3(4) . .
C23 O1 Co2 118.6(4) . .
N7 O2 Co2 118.9(5) . .
C37 O4 Co1 130.5(5) . .
C37 O5 Co2 129.3(5) . .
C1 N1 Co1 125.6(6) . .
C5 N1 Co1 114.3(5) . .
C5 N1 C1 119.7(7) . .
C6 N2 Co1 106.3(4) . .
C6 N2 C7 108.4(6) . .
C6 N2 C13 110.5(5) . .
C7 N2 Co1 107.9(4) . .
C13 N2 Co1 114.0(4) . .
C13 N2 C7 109.6(5) . .
C8 N3 Co1 114.1(5) . .
C12 N3 Co1 125.4(5) . .
C12 N3 C8 119.3(7) . .
C25 N4 Co2 126.2(7) . .
C25 N4 C29 120.0(8) . .
C29 N4 Co2 113.1(6) . .
C24 N5 Co2 111.7(5) . .
C30 N5 Co2 106.2(5) . .
C30 N5 C24 111.0(6) . .
C30 N5 C31 109.0(6) . .
C31 N5 Co2 108.4(5) . .
C31 N5 C24 110.5(7) . .
C32 N6 Co2 114.0(5) . .
C32 N6 C36 119.7(7) . .
C36 N6 Co2 125.7(5) . .
O2 N7 Co1 119.5(5) . .
O3 N7 Co1 127.8(7) . .
O3 N7 O2 112.1(7) . .
N1 C1 C2 119.8(9) . .
C3 C2 C1 120.4(8) . .
C2 C3 C4 119.8(9) . .
C3 C4 C5 117.9(9) . .
N1 C5 C4 122.3(7) . .
N1 C5 C6 114.3(7) . .
C4 C5 C6 123.4(8) . .
N2 C6 C5 106.3(6) . .
C8 C7 N2 109.7(6) . .
N3 C8 C7 114.0(6) . .
N3 C8 C9 121.2(7) . .
C9 C8 C7 124.7(7) . .
C10 C9 C8 116.8(8) . .
C11 C10 C9 120.8(8) . .
C12 C11 C10 119.1(8) . .
N3 C12 C11 122.9(8) . .
N2 C13 C14 112.1(5) . .
C15 C14 C13 122.8(6) . .
C23 C14 C13 118.4(6) . .
C23 C14 C15 118.6(6) . .
C14 C15 C16 121.4(7) . .
C15 C16 C17 120.4(7) . .
C21 C16 C15 117.6(6) . .
C21 C16 C17 122.0(7) . .
C16 C17 C18 109.5(7) . .
C16 C17 C19 108.2(7) . .
C19 C17 C18 105.4(8) . .
C20 C17 C16 111.7(8) . .
C20 C17 C18 107.6(9) . .
C20 C17 C19 114.3(9) . .
C22 C21 C16 121.6(7) . .
C21 C22 C23 119.4(7) . .
C21 C22 C24 124.1(7) . .
C23 C22 C24 116.3(7) . .
O1 C23 C14 120.5(6) . .
O1 C23 C22 118.0(6) . .
C14 C23 C22 121.4(6) . .
N5 C24 C22 109.9(6) . .
N4 C25 C26 123.6(11) . .
C27 C26 C25 115.8(12) . .
C28 C27 C26 120.3(11) . .
C27 C28 C29 118.7(13) . .
N4 C29 C28 121.5(11) . .
N4 C29 C30 114.6(7) . .
C28 C29 C30 123.9(10) . .
N5 C30 C29 106.2(7) . .
N5 C31 C32 109.9(7) . .
N6 C32 C31 114.4(7) . .
N6 C32 C33 120.9(8) . .
C33 C32 C31 124.6(8) . .
C34 C33 C32 118.3(8) . .
C33 C34 C35 121.3(8) . .
C34 C35 C36 118.0(8) . .
N6 C36 C35 121.6(7) . .
O4 C37 C38 115.5(7) . .
O5 C37 O4 128.1(7) . .
O5 C37 C38 116.4(7) . .
C39 C38 C37 118.8(7) . .
C39 C38 C40' 120.8(7) . 2_666
C40' C38 C37 120.3(7) 2_666 .
C38 C39 C40' 119.6(8) . .
C38 C39 C40X 119.6(8) . .
C38 C39 C40 119.6(8) . .
C38 C40' C39 119.6(7) 2_666 .
C38 C40' N40' 123.6(10) 2_666 .
N40' C40' C39 116.5(10) . .
C38 C40X C39 119.6(7) 2_666 .
C38 C40 C39 119.6(7) 2_666 .
C38 C40 N40 123.6(10) 2_666 .
N40 C40 C39 116.5(10) . .
O41 N40 C40 118(3) . .
O42 N40 C40 123(3) . .
O42 N40 O41 119(3) . .
F11 P1 F15 86.1(9) . .
F12 P1 F11 91.8(9) . .
F12 P1 F14 89.9(8) . .
F12 P1 F15 82.5(8) . .
F13 P1 F11 82.8(9) . .
F13 P1 F12 171.8(10) . .
F13 P1 F14 95.2(8) . .
F13 P1 F15 91.0(9) . .
F13 P1 F16 93.2(9) . .
F14 P1 F11 176.9(11) . .
F14 P1 F15 91.7(9) . .
F16 P1 F11 93.5(8) . .
F16 P1 F12 93.3(8) . .
F16 P1 F14 88.9(8) . .
F16 P1 F15 175.7(10) . .
F12' P1' F11' 169.2(13) . .
F12' P1' F13' 103.0(12) . .
F12' P1' F15' 86.0(12) . .
F13' P1' F11' 87.7(11) . .
F14' P1' F11' 93.7(11) . .
F14' P1' F12' 87.8(11) . .
F14' P1' F13' 87.1(11) . .
F14' P1' F15' 93.5(12) . .
F15' P1' F11' 83.3(11) . .
F15' P1' F13' 171.0(14) . .
F16' P1' F11' 93.9(13) . .
F16' P1' F12' 87.2(12) . .
F16' P1' F13' 79.7(12) . .
F16' P1' F14' 164.4(15) . .
F16' P1' F15' 100.8(14) . .
F21 P2 F22 90.4(4) . .
F23 P2 F21 86.7(3) . .
F23 P2 F22 88.3(4) . .
F25 P2 F21 91.6(5) . .
F25 P2 F22 89.2(5) . .
F25 P2 F23 176.9(6) . .
F25 P2 F24 89.2(5) . .
F25 P2 F26 93.5(6) . .
F24 P2 F21 178.8(5) . .
F24 P2 F22 90.5(4) . .
F24 P2 F23 92.6(5) . .
F24 P2 F26 90.3(4) . .
F26 P2 F21 88.8(4) . .
F26 P2 F22 177.2(5) . .
F26 P2 F23 89.0(6) . .
F31 P3 F31 180.0(6) . 2_765
F32 P3 F31 91.4(4) . 2_765
F32 P3 F31 91.4(4) 2_765 .
F32 P3 F31 88.6(4) 2_765 2_765
F32 P3 F31 88.6(4) . .
F32 P3 F32 180.0 2_765 .
F33 P3 F31 93.3(4) 2_765 2_765
F33 P3 F31 86.7(4) . 2_765
F33 P3 F31 86.7(4) 2_765 .
F33 P3 F31 93.3(4) . .
F33 P3 F32 87.9(4) . .
F33 P3 F32 92.1(4) . 2_765
F33 P3 F32 87.9(4) 2_765 2_765
F33 P3 F32 92.1(4) 2_765 .
F33 P3 F33 180.0 2_765 .
F41 P4 F41 180.0(3) 2_655 .
F42 P4 F41 89.8(2) . .
F42 P4 F41 90.2(2) . 2_655
F42 P4 F41 90.2(2) 2_655 .
F42 P4 F41 89.8(2) 2_655 2_655
F42 P4 F42 180.0 . 2_655
F43 P4 F41 90.0(3) . .
F43 P4 F41 90.0(3) 2_655 .
F43 P4 F41 90.0(3) 2_655 2_655
F43 P4 F41 90.0(3) . 2_655
F43 P4 F42 90.3(2) . 2_655
F43 P4 F42 89.7(2) 2_655 2_655
F43 P4 F42 90.3(2) 2_655 .
F43 P4 F42 89.7(2) . .
F43 P4 F43 180.0 2_655 .
N51 C52 C53 177.9(15) . .
N61 C62 C63 171.8(19) . .
O100 C102 C101 105(3) . .
C102 O100 C103 115(3) . .
O100 C103 C104 110(3) . .

loop_
_geom_bond_atom_site_label_1
_geom_bond_atom_site_label_2
_geom_bond_distance
_geom_bond_site_symmetry_2
Co1 O1 1.889(5) .
Co1 O4 1.907(5) .
Co1 N1 1.904(6) .
Co1 N2 1.955(6) .
Co1 N3 1.940(6) .
Co1 N7 1.967(7) .
Co2 O1 1.891(5) .
Co2 O2 1.914(6) .
Co2 O5 1.905(5) .
Co2 N4 1.918(7) .
Co2 N5 1.948(7) .
Co2 N6 1.926(6) .
O1 C23 1.359(8) .
O2 N7 1.347(9) .
O3 N7 1.173(8) .
O4 C37 1.273(9) .
O5 C37 1.264(10) .
N1 C1 1.361(10) .
N1 C5 1.327(10) .
N2 C6 1.484(9) .
N2 C7 1.515(9) .
N2 C13 1.496(9) .
N3 C8 1.360(10) .
N3 C12 1.334(9) .
N4 C25 1.312(12) .
N4 C29 1.332(12) .
N5 C24 1.510(11) .
N5 C30 1.489(10) .
N5 C31 1.495(10) .
N6 C32 1.342(10) .
N6 C36 1.353(10) .
C1 C2 1.390(13) .
C2 C3 1.359(13) .
C3 C4 1.380(13) .
C4 C5 1.399(11) .
C5 C6 1.514(10) .
C7 C8 1.464(10) .
C8 C9 1.411(11) .
C9 C10 1.388(12) .
C10 C11 1.379(13) .
C11 C12 1.345(12) .
C13 C14 1.514(9) .
C14 C15 1.393(9) .
C14 C23 1.385(10) .
C15 C16 1.411(10) .
C16 C17 1.524(10) .
C16 C21 1.400(11) .
C17 C18 1.544(13) .
C17 C19 1.543(15) .
C17 C20 1.496(13) .
C21 C22 1.375(11) .
C22 C23 1.389(10) .
C22 C24 1.527(10) .
C25 C26 1.406(14) .
C26 C27 1.404(18) .
C27 C28 1.379(19) .
C28 C29 1.389(14) .
C29 C30 1.515(14) .
C31 C32 1.496(11) .
C32 C33 1.392(11) .
C33 C34 1.367(11) .
C34 C35 1.372(12) .
C35 C36 1.375(11) .
C37 C38 1.514(10) .
C38 C39 1.367(12) .
C38 C40' 1.367(11) 2_666
C39 C40' 1.406(11) .
C39 C40X 1.406(11) .
C39 C40 1.406(11) .
C40' N40' 1.39(2) .
C40 N40 1.39(2) .
N40 O41 1.23(4) .
N40 O42 1.20(4) .
P1 F11 1.556(10) .
P1 F12 1.539(10) .
P1 F13 1.511(10) .
P1 F14 1.546(12) .
P1 F15 1.570(11) .
P1 F16 1.517(11) .
P1' F11' 1.539(12) .
P1' F12' 1.526(12) .
P1' F13' 1.531(12) .
P1' F14' 1.520(15) .
P1' F15' 1.528(13) .
P1' F16' 1.520(13) .
P2 F21 1.562(6) .
P2 F22 1.573(6) .
P2 F23 1.557(7) .
P2 F25 1.528(9) .
P2 F24 1.543(6) .
P2 F26 1.544(7) .
P3 F31 1.595(8) .
P3 F31 1.595(8) 2_765
P3 F32 1.571(7) 2_765
P3 F32 1.572(7) .
P3 F33 1.554(8) .
P3 F33 1.554(8) 2_765
P4 F41 1.602(5) .
P4 F41 1.602(5) 2_655
P4 F42 1.602(4) .
P4 F42 1.602(4) 2_655
P4 F43 1.601(4) .
P4 F43 1.601(4) 2_655
N51 C52 1.140(13) .
C52 C53 1.491(17) .
N61 C62 1.139(17) .
C62 C63 1.494(19) .
C101 C102 1.43(5) .
C102 O100 1.35(4) .
O100 C103 1.36(4) .
C103 C104 1.42(4) .

loop_
_exptl_oxdiff_crystal_face_indexfrac_h
_exptl_oxdiff_crystal_face_indexfrac_k
_exptl_oxdiff_crystal_face_indexfrac_l
_exptl_oxdiff_crystal_face_x
_exptl_oxdiff_crystal_face_y
_exptl_oxdiff_crystal_face_z
0.0000 -5.0000 3.9998 -0.6443 -0.1687 0.1396
-1.0000 5.0000 -3.9998 0.6591 0.2524 -0.0455
0.0000 -1.9996 -4.9998 -0.0369 0.3017 -0.3912
-0.0000 1.9996 4.9998 0.0369 -0.3017 0.3912
4.9999 2.9998 1.0000 0.1985 -0.5074 -0.3239
-4.9999 -2.9998 -2.0000 -0.1651 0.5634 0.2562
-3.0000 0.9997 4.9998 -0.0206 -0.0396 0.6472
-4.9999 -1.0002 2.9999 -0.1282 0.2616 0.6474
1.0000 -1.9996 -4.9998 -0.0518 0.2180 -0.4853
5.0000 -3.9995 -4.9999 -0.3154 -0.0947 -0.9141
